data_2202930
loop_
_publ_author_name
'Tokiko Imai'
'Yokoyama Yoshihiro'
'Akiko Sekine'
'Hidediro Uekusa'
'Yuji Ohashi'

_publ_section_title
;
 The 2-methoxyphenylhydrazone derivative of dehydroascorbic acid
;
_journal_issue 9
_journal_name_full 'Acta Crystallographica Section E'
_journal_page_first o1241
_journal_page_last o1243
_journal_paper_doi 10.1107/S1600536803016660
_journal_volume 59
_journal_year 2003
_chemical_formula_iupac 'C13 H14 N2 O6'
_chemical_formula_moiety 'C13 H14 N2 O6'
_chemical_formula_sum 'C13 H14 N2 O6'
_chemical_formula_weight 294.26
_chemical_name_common
;
2-Methoxyphenylhydrazone Dehydroascorbic Acid
;
_chemical_name_systematic
;
(3Z)-5-(1,2-dihydroxyethyl) -2,3,4(5H)-furantrione
3-[(2-methoxyphenyl)hydrazone]
;
_space_group_IT_number 1
_symmetry_cell_setting triclinic
_symmetry_space_group_name_Hall 'P 1'
_symmetry_space_group_name_H-M 'P 1'
_atom_sites_solution_hydrogens geom
_atom_sites_solution_primary direct
_atom_sites_solution_secondary difmap
_audit_creation_method SHELXL-97
_cell_angle_alpha 106.12(3)
_cell_angle_beta 101.98(3)
_cell_angle_gamma 95.69(2)
_cell_formula_units_Z 1
_cell_length_a 8.194(2)
_cell_length_b 8.308(2)
_cell_length_c 5.463(3)
_cell_measurement_reflns_used 25
_cell_measurement_temperature 295(2)
_cell_measurement_theta_max 30.0
_cell_measurement_theta_min 28.0
_cell_volume 344.6(2)
_computing_cell_refinement 'MSC/AFC Diffractometer Control Software'
_computing_data_collection
;
MSC/AFC Diffractometer Control Software
(Molecular Structure Corporation, 1992)
;
_computing_data_reduction 'TEXSAN (Molecular Structure Corporation, 2000)'
_computing_molecular_graphics 'PLATON (Speck, 2003) and Mercury (CCDC, 2003)'
_computing_publication_material SHELXL97
_computing_structure_refinement 'SHELXL97 (Sheldrick, 1997)'
_computing_structure_solution 'SHELXS97 (Sheldrick, 1990)'
_diffrn_ambient_temperature 293(2)
_diffrn_measured_fraction_theta_full 0.997
_diffrn_measured_fraction_theta_max 0.997
_diffrn_measurement_device_type 'Rigaku AFC-7S'
_diffrn_measurement_method q-2\q
_diffrn_radiation_monochromator graphite
_diffrn_radiation_source 'fine-focus sealed tube'
_diffrn_radiation_type MoK\a
_diffrn_radiation_wavelength 0.71069
_diffrn_reflns_av_R_equivalents 0.0300
_diffrn_reflns_av_sigmaI/netI 0.0541
_diffrn_reflns_limit_h_max 10
_diffrn_reflns_limit_h_min 0
_diffrn_reflns_limit_k_max 10
_diffrn_reflns_limit_k_min -10
_diffrn_reflns_limit_l_max 6
_diffrn_reflns_limit_l_min -7
_diffrn_reflns_number 1680
_diffrn_reflns_theta_full 27.5
_diffrn_reflns_theta_max 27.5
_diffrn_reflns_theta_min 2.6
_diffrn_standards_decay_% 0.8
_diffrn_standards_interval_count 150
_diffrn_standards_number 3
_exptl_absorpt_coefficient_mu 0.114
_exptl_absorpt_correction_T_max 0.998
_exptl_absorpt_correction_T_min 0.960
_exptl_absorpt_correction_type psi-scan
_exptl_absorpt_process_details '(North et al., 1968)'
_exptl_crystal_colour 'clear pale yellow'
_exptl_crystal_density_diffrn 1.418
_exptl_crystal_density_method 'not measured'
_exptl_crystal_description plate
_exptl_crystal_F_000 154
_exptl_crystal_size_max 0.30
_exptl_crystal_size_mid 0.15
_exptl_crystal_size_min 0.05
_refine_diff_density_max 0.31
_refine_diff_density_min -0.30
_refine_ls_extinction_method none
_refine_ls_goodness_of_fit_ref 1.05
_refine_ls_hydrogen_treatment constr
_refine_ls_matrix_type full
_refine_ls_number_parameters 193
_refine_ls_number_reflns 1575
_refine_ls_number_restraints 3
_refine_ls_restrained_S_all 1.05
_refine_ls_R_factor_all 0.129
_refine_ls_R_factor_gt 0.073
_refine_ls_shift/su_max <0.001
_refine_ls_shift/su_mean 0.000
_refine_ls_structure_factor_coef Fsqd
_refine_ls_weighting_details 'calc w = 1/[\s^2^(Fo^2^)+(0.0983P)^2^+0.4777P] where P = (Fo^2^+2Fc^2^)/3'
_refine_ls_weighting_scheme calc
_refine_ls_wR_factor_gt 0.204
_refine_ls_wR_factor_ref 0.221
_reflns_number_gt 961
_reflns_number_total 1575
_reflns_threshold_expression I>2\s(I)'
_cod_data_source_file tk6128.cif
_cod_data_source_block I
_cod_depositor_comments
;
The following automatic conversions were performed:

'_exptl_absorpt_correction_type' value 'psi scan' changed to
'psi-scan' according to
/home/saulius/struct/CIF-dictionaries/cif_core.dic dictionary named
'cif_core.dic' version 2.4.1 from 2010-06-29.

Automatic conversion script
Id: cif_fix_values 1715 2011-07-08 13:25:40Z adriana 
;
_cod_database_code 2202930
_cod_database_fobs_code 2202930

loop_
_symmetry_equiv_pos_as_xyz
'x, y, z'

loop_
_atom_site_label
_atom_site_fract_x
_atom_site_fract_y
_atom_site_fract_z
_atom_site_U_iso_or_equiv
_atom_site_adp_type
_atom_site_calc_flag
_atom_site_refinement_flags
_atom_site_occupancy
_atom_site_disorder_assembly
_atom_site_disorder_group
_atom_site_type_symbol
C1 0.4426(10) 0.5773(9) 0.3686(16) 0.050(2) Uani d . 1 . . C
C2 0.6015(11) 0.5223(10) 0.3550(17) 0.054(2) Uani d . 1 . . C
O1 0.5632(7) 0.7339(7) 0.1498(10) 0.0518(15) Uani d . 1 . . O
C3 0.6861(10) 0.6288(11) 0.2206(16) 0.0476(19) Uani d . 1 . . C
H3 0.7123 0.5567 0.0632 0.057 Uiso calc R 1 . . H
C4 0.4256(11) 0.7107(10) 0.2478(15) 0.051(2) Uani d . 1 . . C
O2 0.6631(8) 0.4145(8) 0.4432(14) 0.0678(19) Uani d . 1 . . O
O3 0.3158(7) 0.7941(8) 0.2163(14) 0.0679(19) Uani d . 1 . . O
C5 0.8457(9) 0.7414(10) 0.4088(15) 0.0467(19) Uani d . 1 . . C
H5 0.9269 0.6699 0.4576 0.056 Uiso calc R 1 . . H
O4 0.7992(8) 0.8347(8) 0.6371(11) 0.0624(17) Uani d . 1 . . O
H4 0.8535 0.8149 0.7664 0.094 Uiso calc R 1 . . H
C6 0.9284(10) 0.8667(12) 0.2985(17) 0.055(2) Uani d . 1 . . C
H6A 0.8504 0.9414 0.2571 0.066 Uiso calc R 1 . . H
H6B 1.0281 0.9359 0.4285 0.066 Uiso calc R 1 . . H
O5 0.9750(8) 0.7782(10) 0.0684(13) 0.070(2) Uani d . 1 . . O
H5A 1.0761 0.7729 0.1047 0.105 Uiso calc R 1 . . H
N1 0.3299(8) 0.5304(8) 0.4909(13) 0.0486(17) Uani d . 1 . . N
N2 0.3639(9) 0.4106(8) 0.5937(13) 0.0497(17) Uani d . 1 . . N
H2 0.4559 0.3709 0.5818 0.060 Uiso calc R 1 . . H
C7 0.2568(11) 0.3431(10) 0.7237(16) 0.052(2) Uani d . 1 . . C
C8 0.1011(13) 0.3893(12) 0.7335(19) 0.065(3) Uani d . 1 . . C
H8 0.0612 0.4661 0.6497 0.078 Uiso calc R 1 . . H
C9 0.0057(13) 0.3198(13) 0.870(2) 0.070(3) Uani d . 1 . . C
H9 -0.0982 0.3524 0.8836 0.085 Uiso calc R 1 . . H
C10 0.0631(13) 0.2033(12) 0.984(2) 0.066(3) Uani d . 1 . . C
H10 -0.0042 0.1557 1.0725 0.080 Uiso calc R 1 . . H
C11 0.2164(13) 0.1544(10) 0.9740(17) 0.058(2) Uani d . 1 . . C
H11 0.2546 0.0764 1.0567 0.070 Uiso calc R 1 . . H
C12 0.3128(11) 0.2230(10) 0.8386(18) 0.055(2) Uani d . 1 . . C
O13 0.4690(8) 0.1896(8) 0.8125(14) 0.0701(19) Uani d . 1 . . O
C14 0.5285(15) 0.0537(14) 0.901(2) 0.079(3) Uani d . 1 . . C
H14A 0.5451 0.0830 1.0879 0.118 Uiso calc R 1 . . H
H14B 0.6337 0.0353 0.8553 0.118 Uiso calc R 1 . . H
H14C 0.4464 -0.0481 0.8177 0.118 Uiso calc R 1 . . H

loop_
_atom_site_aniso_label
_atom_site_aniso_U_11
_atom_site_aniso_U_22
_atom_site_aniso_U_33
_atom_site_aniso_U_12
_atom_site_aniso_U_13
_atom_site_aniso_U_23
C1 0.046(5) 0.035(4) 0.060(5) 0.005(3) -0.010(4) 0.021(4)
C2 0.054(5) 0.039(4) 0.061(5) 0.013(4) -0.005(4) 0.014(4)
O1 0.040(3) 0.067(4) 0.056(3) 0.008(3) 0.000(2) 0.038(3)
C3 0.042(4) 0.057(5) 0.046(4) 0.009(4) 0.004(3) 0.024(4)
C4 0.053(5) 0.051(5) 0.047(5) -0.002(4) -0.004(4) 0.027(4)
O2 0.056(4) 0.057(4) 0.100(5) 0.020(3) 0.007(3) 0.044(4)
O3 0.040(3) 0.074(4) 0.108(5) 0.020(3) 0.010(3) 0.060(4)
C5 0.041(4) 0.051(4) 0.048(5) 0.016(3) -0.001(3) 0.022(4)
O4 0.058(4) 0.073(4) 0.050(3) 0.011(3) 0.000(3) 0.019(3)
C6 0.044(4) 0.069(6) 0.049(5) 0.000(4) -0.002(4) 0.026(4)
O5 0.043(3) 0.112(6) 0.066(4) 0.011(3) 0.006(3) 0.048(4)
N1 0.054(4) 0.041(3) 0.050(4) -0.003(3) -0.003(3) 0.027(3)
N2 0.048(4) 0.047(4) 0.057(4) 0.006(3) 0.000(3) 0.029(3)
C7 0.061(5) 0.037(4) 0.051(5) 0.005(4) -0.007(4) 0.018(4)
C8 0.070(6) 0.054(5) 0.071(7) 0.011(5) 0.002(5) 0.031(5)
C9 0.061(6) 0.067(6) 0.087(7) 0.013(5) 0.011(5) 0.035(6)
C10 0.069(6) 0.054(5) 0.078(7) 0.001(5) 0.010(5) 0.033(5)
C11 0.084(7) 0.036(4) 0.050(5) 0.002(4) 0.000(4) 0.020(4)
C12 0.054(5) 0.033(4) 0.065(5) 0.005(4) -0.012(4) 0.013(4)
O13 0.063(4) 0.066(4) 0.091(5) 0.018(3) 0.008(3) 0.047(4)
C14 0.082(7) 0.062(6) 0.104(8) 0.039(6) 0.014(6) 0.041(6)

loop_
_atom_type_symbol
_atom_type_description
_atom_type_scat_dispersion_real
_atom_type_scat_dispersion_imag
_atom_type_scat_source
C C 0.0033 0.0000 'International Tables Vol C Tables 4.2.6.8 and 6.1.1.4'
H H 0.0000 0.0000 'International Tables Vol C Tables 4.2.6.8 and 6.1.1.4'
O O 0.0106 0.0000 'International Tables Vol C Tables 4.2.6.8 and 6.1.1.4'
N N 0.0061 0.0000 'International Tables Vol C Tables 4.2.6.8 and 6.1.1.4'

loop_
_geom_angle_atom_site_label_1
_geom_angle_atom_site_label_2
_geom_angle_atom_site_label_3
_geom_angle
_geom_angle_publ_flag
N1 C1 C2 128.3(7) y
N1 C1 C4 122.4(7) y
C2 C1 C4 109.0(8) y
O2 C2 C1 128.2(9) y
O2 C2 C3 125.4(8) y
C1 C2 C3 106.4(7) y
C4 O1 C3 110.9(6) y
O1 C3 C2 104.9(6) y
O1 C3 C5 109.7(6) y
C2 C3 C5 110.3(6) y
O1 C3 H3 110.6 ?
C2 C3 H3 110.6 ?
C5 C3 H3 110.6 ?
O3 C4 O1 119.1(7) y
O3 C4 C1 132.2(8) y
O1 C4 C1 108.6(7) y
O4 C5 C6 108.1(7) ?
O4 C5 C3 107.3(6) ?
C6 C5 C3 113.7(6) ?
O4 C5 H5 109.2 ?
C6 C5 H5 109.2 ?
C3 C5 H5 109.2 ?
C5 O4 H4 109.5 ?
O5 C6 C5 109.8(7) ?
O5 C6 H6A 109.7 ?
C5 C6 H6A 109.7 ?
O5 C6 H6B 109.7 ?
C5 C6 H6B 109.7 ?
H6A C6 H6B 108.2 ?
C6 O5 H5A 109.5 ?
N2 N1 C1 115.3(7) y
N1 N2 C7 122.8(7) y
N1 N2 H2 118.6 ?
C7 N2 H2 118.6 ?
C8 C7 C12 120.6(9) ?
C8 C7 N2 122.4(7) ?
C12 C7 N2 117.0(8) ?
C9 C8 C7 118.7(8) ?
C9 C8 H8 120.7 ?
C7 C8 H8 120.7 ?
C10 C9 C8 120.1(10) ?
C10 C9 H9 119.9 ?
C8 C9 H9 119.9 ?
C9 C10 C11 122.0(9) ?
C9 C10 H10 119.0 ?
C11 C10 H10 119.0 ?
C10 C11 C12 118.4(8) ?
C10 C11 H11 120.8 ?
C12 C11 H11 120.8 ?
O13 C12 C11 125.8(8) ?
O13 C12 C7 114.0(8) ?
C11 C12 C7 120.2(9) ?
C12 O13 C14 117.5(8) ?
O13 C14 H14A 109.5 ?
O13 C14 H14B 109.5 ?
H14A C14 H14B 109.5 ?
O13 C14 H14C 109.5 ?
H14A C14 H14C 109.5 ?
H14B C14 H14C 109.5 ?

loop_
_geom_bond_atom_site_label_1
_geom_bond_atom_site_label_2
_geom_bond_site_symmetry_2
_geom_bond_distance
_geom_bond_publ_flag
C1 N1 . 1.334(11) y
C1 C2 . 1.431(12) y
C1 C4 . 1.443(10) y
C2 O2 . 1.232(9) y
C2 C3 . 1.501(12) y
O1 C4 . 1.363(10) y
O1 C3 . 1.458(10) y
C3 C5 . 1.519(11) ?
C3 H3 . 0.9800 ?
C4 O3 . 1.202(10) ?
C5 O4 . 1.421(10) ?
C5 C6 . 1.511(11) ?
C5 H5 . 0.9800 ?
O4 H4 . 0.8200 ?
C6 O5 . 1.417(11) ?
C6 H6A . 0.9700 ?
C6 H6B . 0.9700 ?
O5 H5A . 0.8200 ?
N1 N2 . 1.298(8) y
N2 C7 . 1.404(11) y
N2 H2 . 0.8600 ?
C7 C8 . 1.375(13) ?
C7 C12 . 1.386(11) ?
C8 C9 . 1.374(14) ?
C8 H8 . 0.9300 ?
C9 C10 . 1.362(13) ?
C9 H9 . 0.9300 ?
C10 C11 . 1.366(14) ?
C10 H10 . 0.9300 ?
C11 C12 . 1.372(13) ?
C11 H11 . 0.9300 ?
C12 O13 . 1.364(11) ?
O13 C14 . 1.434(10) ?
C14 H14A . 0.9600 ?
C14 H14B . 0.9600 ?
C14 H14C . 0.9600 ?

loop_
_geom_hbond_atom_site_label_D
_geom_hbond_atom_site_label_H
_geom_hbond_atom_site_label_A
_geom_hbond_site_symmetry_A
_geom_hbond_distance_DH
_geom_hbond_distance_HA
_geom_hbond_distance_DA
_geom_hbond_angle_DHA
N2 H2 O2 . 0.86 2.04 2.743(10) 139
O4 H4 O5 1_556 0.82 1.86 2.680(8) 178
O5 H5A O3 1_655 0.82 1.91 2.721(8) 172

loop_
_geom_torsion_atom_site_label_1
_geom_torsion_atom_site_label_2
_geom_torsion_atom_site_label_3
_geom_torsion_atom_site_label_4
_geom_torsion
N1 C1 C2 O2 3.7(14)
C4 C1 C2 O2 177.8(9)
N1 C1 C2 C3 -173.6(8)
C4 C1 C2 C3 0.4(9)
C4 O1 C3 C2 5.3(8)
C4 O1 C3 C5 -113.1(7)
O2 C2 C3 O1 179.2(8)
C1 C2 C3 O1 -3.3(8)
O2 C2 C3 C5 -62.7(12)
C1 C2 C3 C5 114.7(7)
C3 O1 C4 O3 176.7(8)
C3 O1 C4 C1 -5.2(8)
N1 C1 C4 O3 -4.9(14)
C2 C1 C4 O3 -179.4(9)
N1 C1 C4 O1 177.4(7)
C2 C1 C4 O1 2.9(8)
O1 C3 C5 O4 60.9(7)
C2 C3 C5 O4 -54.1(8)
O1 C3 C5 C6 -58.6(9)
C2 C3 C5 C6 -173.7(7)
O4 C5 C6 O5 -179.4(6)
C3 C5 C6 O5 -60.3(8)
C2 C1 N1 N2 -5.5(11)
C4 C1 N1 N2 -178.8(7)
C1 N1 N2 C7 -178.4(7)
N1 N2 C7 C8 5.3(12)
N1 N2 C7 C12 -176.2(7)
C12 C7 C8 C9 2.9(13)
N2 C7 C8 C9 -178.6(9)
C7 C8 C9 C10 -2.2(15)
C8 C9 C10 C11 1.4(16)
C9 C10 C11 C12 -1.4(15)
C10 C11 C12 O13 179.0(9)
C10 C11 C12 C7 2.1(12)
C8 C7 C12 O13 179.8(8)
N2 C7 C12 O13 1.3(10)
C8 C7 C12 C11 -2.9(12)
N2 C7 C12 C11 178.5(8)
C11 C12 O13 C14 9.5(13)
C7 C12 O13 C14 -173.4(8)

loop_
_cod_related_entry_id
_cod_related_entry_database
_cod_related_entry_code
1 ChemSpider 30654719
